data_7009185
loop_
_publ_author_name
'Baum, Gerhard'
'Constable, Edwin C.'
'Fenske, Dieter'
'Housecroft, Catherine E.'
'Kulke, Torsten'
'Neuburger, Markus'
'Zehnder, Margareta'

_publ_section_title
;
 Regio- and diastereo-selective formation of dicopper(I) and
 disilver(I) double helicates with chiral 6-substituted
 2,2'&#x2236;6',2&#x2033;-terpyridines
;
_journal_issue 6
_journal_name_full 'Journal of the Chemical Society, Dalton Transactions'
_journal_page_first 945
_journal_paper_doi 10.1039/a909158k
_journal_year 2000
_chemical_formula_moiety ' C26 H29 N3 O '
_chemical_formula_sum 'C26 H29 N3 O'
_chemical_formula_weight 399.54
_space_group_IT_number 4
_symmetry_cell_setting monoclinic
_symmetry_space_group_name_Hall 'P 2yb'
_symmetry_space_group_name_H-M 'P 1 21 1'
_audit_creation_date 98-03-25
_audit_creation_method CRYSTALS
_cell_angle_alpha 90
_cell_angle_beta 92.81(1)
_cell_angle_gamma 90
_cell_formula_units_Z 4
_cell_length_a 6.929(2)
_cell_length_b 10.696(1)
_cell_length_c 29.978(4)
_cell_measurement_reflns_used 25
_cell_measurement_temperature 293
_cell_measurement_theta_max 42
_cell_measurement_theta_min 22
_cell_volume 2219.1(7)
_diffrn_ambient_temperature 293
_diffrn_measurement_method 2\q/\w
_diffrn_radiation_type 'Cu K\a'
_diffrn_radiation_wavelength 1.54180
_diffrn_reflns_av_R_equivalents 0.01
_diffrn_reflns_limit_h_max 0
_diffrn_reflns_limit_h_min -8
_diffrn_reflns_limit_k_max 0
_diffrn_reflns_limit_k_min -13
_diffrn_reflns_limit_l_max 37
_diffrn_reflns_limit_l_min -37
_diffrn_reflns_number 4780
_diffrn_reflns_theta_max 74.33
_diffrn_reflns_theta_min 2.02
_diffrn_standards_decay_% 4.04
_diffrn_standards_interval_time 120
_diffrn_standards_number 3
_exptl_absorpt_coefficient_mu 0.54
_exptl_absorpt_correction_T_max 1.00
_exptl_absorpt_correction_T_min 0.74
_exptl_absorpt_correction_type empirical
_exptl_absorpt_process_details '\y scan'
_exptl_crystal_colour ' colourless '
_exptl_crystal_density_diffrn 1.20
_exptl_crystal_description ' cube '
_exptl_crystal_F_000 856
_exptl_crystal_size_max 0.40
_exptl_crystal_size_mid 0.36
_exptl_crystal_size_min 0.18
_refine_diff_density_max 0.34
_refine_diff_density_min -0.20
_refine_ls_extinction_method None
_refine_ls_goodness_of_fit_obs 0.8702
_refine_ls_number_parameters 542
_refine_ls_number_reflns 3837
_refine_ls_R_factor_obs 0.0469
_refine_ls_shift/esd_max 0.025596
_refine_ls_structure_factor_coef F
_refine_ls_wR_factor_obs 0.0552
_reflns_limit_h_max 8
_reflns_limit_h_min -8
_reflns_limit_k_max 0
_reflns_limit_k_min -13
_reflns_limit_l_max 37
_reflns_limit_l_min 0
_reflns_number_observed 3837
_reflns_number_total 4404
_reflns_observed_criterion >3.00\s(I)
_cod_data_source_file a909158k.txt
_cod_data_source_block TKA57
_cod_depositor_comments
;
The following automatic conversions were performed:
'_symmetry_cell_setting' value 'Monoclinic' changed to 'monoclinic'
according to '/home/saulius/struct/CIF-dictionaries/cif_core.dic'
dictionary named 'cif_core.dic' version 2.4.1 from 2010-06-29.

Automatic conversion script
Id: cif_fix_enum 1527 2010-12-29 10:47:43Z saulius 
;
_cod_original_cell_volume 2219.0(6)
_cod_original_sg_symbol_H-M 'P 21'
_cod_original_formula_sum ' C26 H29 N3 O '
_cod_database_code 7009185

loop_
_symmetry_equiv_pos_as_xyz
x,y,z
-x,y+1/2,-z

loop_
_atom_site_aniso_label
_atom_site_aniso_U_11
_atom_site_aniso_U_22
_atom_site_aniso_U_33
_atom_site_aniso_U_23
_atom_site_aniso_U_13
_atom_site_aniso_U_12
O1 0.048(1) 0.040(1) 0.055(1) -0.0083(8) -0.0043(8) 0.0064(8)
N1 0.045(1) 0.035(1) 0.043(1) -0.0004(9) 0.0008(9) 0.0031(9)
C1 0.044(1) 0.037(1) 0.042(1) 0.001(1) 0.002(1) 0.003(1)
C2 0.046(1) 0.050(2) 0.050(1) 0.000(1) -0.001(1) 0.002(1)
C3 0.046(1) 0.059(2) 0.055(1) -0.001(1) -0.003(1) 0.012(1)
C4 0.051(1) 0.048(2) 0.054(1) -0.004(1) 0.002(1) 0.016(1)
C5 0.043(1) 0.039(1) 0.041(1) 0.001(1) 0.004(1) 0.003(1)
N2 0.048(1) 0.038(1) 0.045(1) -0.0002(9) 0.0033(9) 0.0017(9)
C6 0.045(1) 0.036(1) 0.043(1) 0.003(1) 0.005(1) 0.004(1)
C7 0.049(1) 0.046(2) 0.056(1) -0.005(1) 0.002(1) 0.006(1)
C8 0.044(1) 0.056(2) 0.063(2) -0.002(1) -0.000(1) 0.004(1)
C9 0.053(1) 0.051(2) 0.051(1) -0.004(1) -0.002(1) -0.004(1)
C10 0.053(1) 0.036(1) 0.041(1) 0.003(1) 0.003(1) -0.001(1)
N3 0.067(2) 0.045(1) 0.053(1) -0.007(1) 0.002(1) -0.002(1)
C11 0.060(2) 0.039(1) 0.045(1) 0.003(1) 0.007(1) -0.002(1)
C12 0.059(2) 0.051(2) 0.070(2) -0.012(2) 0.006(1) 0.001(1)
C13 0.061(2) 0.063(2) 0.092(3) -0.017(2) 0.017(2) 0.005(2)
C14 0.088(2) 0.055(2) 0.077(2) -0.018(2) 0.020(2) 0.003(2)
C15 0.083(2) 0.049(2) 0.055(2) -0.008(1) 0.005(2) -0.005(2)
C16 0.106(3) 0.074(2) 0.076(2) -0.026(2) -0.004(2) 0.001(2)
C17 0.040(1) 0.036(1) 0.048(1) -0.006(1) 0.002(1) 0.003(1)
C18 0.055(2) 0.066(2) 0.045(1) -0.005(1) 0.008(1) 0.015(1)
C19 0.055(1) 0.059(2) 0.046(1) 0.012(1) 0.006(1) 0.007(1)
C20 0.061(2) 0.053(2) 0.086(2) 0.018(2) 0.007(2) -0.008(1)
C21 0.054(1) 0.041(1) 0.066(2) -0.004(1) -0.008(1) -0.002(1)
C22 0.048(1) 0.034(1) 0.043(1) -0.003(1) 0.003(1) 0.002(1)
C23 0.085(2) 0.057(2) 0.050(2) 0.001(1) 0.015(1) 0.011(2)
C24 0.046(1) 0.038(1) 0.049(1) -0.001(1) 0.003(1) 0.005(1)
C25 0.045(1) 0.060(2) 0.082(2) -0.006(2) -0.007(1) 0.006(1)
C26 0.062(2) 0.050(2) 0.082(2) -0.006(2) -0.000(2) 0.014(2)
O31 0.050(1) 0.049(1) 0.061(1) -0.0122(9) -0.0104(8) 0.0025(9)
N31 0.043(1) 0.045(1) 0.049(1) -0.004(1) 0.0004(9) 0.001(1)
C31 0.043(1) 0.046(2) 0.047(1) -0.000(1) 0.004(1) -0.003(1)
C32 0.045(1) 0.058(2) 0.052(1) -0.003(1) -0.005(1) -0.005(1)
C33 0.045(1) 0.064(2) 0.065(2) -0.002(2) -0.009(1) 0.010(1)
C34 0.049(1) 0.049(2) 0.059(2) -0.006(1) -0.002(1) 0.007(1)
C35 0.045(1) 0.047(1) 0.042(1) -0.002(1) 0.002(1) 0.001(1)
N32 0.048(1) 0.044(1) 0.044(1) -0.001(1) 0.0018(9) 0.002(1)
C36 0.049(1) 0.044(1) 0.047(1) 0.000(1) 0.002(1) 0.002(1)
C37 0.050(1) 0.052(2) 0.058(2) -0.008(1) 0.001(1) 0.006(1)
C38 0.043(1) 0.063(2) 0.061(2) -0.009(1) -0.001(1) 0.004(1)
C39 0.051(1) 0.050(2) 0.050(1) -0.004(1) -0.005(1) -0.003(1)
C40 0.050(1) 0.042(1) 0.043(1) 0.000(1) 0.003(1) 0.001(1)
N33 0.063(1) 0.052(1) 0.046(1) -0.007(1) -0.001(1) -0.000(1)
C41 0.056(1) 0.042(1) 0.044(1) 0.001(1) 0.004(1) -0.001(1)
C42 0.055(2) 0.057(2) 0.056(2) -0.007(1) 0.007(1) -0.000(1)
C43 0.065(2) 0.070(2) 0.067(2) -0.012(2) 0.013(2) 0.007(2)
C44 0.086(2) 0.062(2) 0.058(2) -0.012(2) 0.013(2) 0.014(2)
C45 0.078(2) 0.050(2) 0.050(1) -0.008(1) 0.003(1) -0.000(2)
C46 0.096(3) 0.072(2) 0.073(2) -0.026(2) -0.011(2) -0.001(2)
C47 0.045(1) 0.047(1) 0.049(1) -0.007(1) -0.001(1) -0.000(1)
C48 0.054(2) 0.051(2) 0.100(3) 0.016(2) 0.010(2) -0.000(1)
C49 0.069(2) 0.073(2) 0.104(3) 0.019(2) 0.036(2) 0.018(2)
C50 0.205(7) 0.151(6) 0.061(3) 0.001(3) 0.039(3) 0.092(5)
C51 0.145(4) 0.102(4) 0.098(3) -0.060(3) -0.056(3) 0.065(3)
C52 0.051(2) 0.046(2) 0.081(2) -0.004(1) -0.009(1) -0.002(1)
C53 0.065(2) 0.075(3) 0.231(7) 0.045(4) 0.007(3) -0.013(2)
C54 0.050(2) 0.049(2) 0.081(2) 0.004(2) -0.003(1) 0.000(1)
C55 0.080(2) 0.089(3) 0.092(3) 0.017(2) -0.024(2) 0.009(2)
C56 0.084(3) 0.056(2) 0.152(4) -0.010(3) -0.013(3) 0.016(2)

loop_
_atom_site_label
_atom_site_fract_x
_atom_site_fract_y
_atom_site_fract_z
_atom_site_U_iso_or_equiv
_atom_site_occupancy
_atom_site_thermal_displace_type
O1 0.2337(3) 0.8077(2) 0.44591(6) 0.0479 1.0000 Uani
N1 0.1889(3) 0.6323(2) 0.40146(7) 0.0413 1.0000 Uani
C1 0.2964(4) 0.6954(2) 0.43094(8) 0.0409 1.0000 Uani
C2 0.4755(4) 0.6547(3) 0.44907(9) 0.0486 1.0000 Uani
C3 0.5416(4) 0.5414(3) 0.4345(1) 0.0537 1.0000 Uani
C4 0.4328(4) 0.4732(3) 0.4036(1) 0.0511 1.0000 Uani
C5 0.2567(4) 0.5208(3) 0.38787(8) 0.0406 1.0000 Uani
N2 0.2081(3) 0.3575(2) 0.33321(7) 0.0435 1.0000 Uani
C6 0.1262(4) 0.4490(2) 0.35615(8) 0.0413 1.0000 Uani
C7 -0.0700(4) 0.4757(3) 0.35193(9) 0.0503 1.0000 Uani
C8 -0.1866(4) 0.4045(3) 0.3239(1) 0.0545 1.0000 Uani
C9 -0.1038(4) 0.3080(3) 0.30035(9) 0.0518 1.0000 Uani
C10 0.0929(4) 0.2881(3) 0.30563(8) 0.0436 1.0000 Uani
N3 0.0715(4) 0.1193(2) 0.25259(8) 0.0551 1.0000 Uani
C11 0.1877(4) 0.1869(3) 0.28010(9) 0.0476 1.0000 Uani
C12 0.3848(5) 0.1663(3) 0.2849(1) 0.0601 1.0000 Uani
C13 0.4638(5) 0.0728(4) 0.2597(1) 0.0716 1.0000 Uani
C14 0.3456(6) 0.0030(3) 0.2312(1) 0.0729 1.0000 Uani
C15 0.1501(5) 0.0289(3) 0.2283(1) 0.0622 1.0000 Uani
C16 0.0121(7) -0.0421(4) 0.1974(1) 0.0854 1.0000 Uani
C17 0.0519(3) 0.8538(2) 0.42638(9) 0.0414 1.0000 Uani
C18 0.0665(4) 0.9054(3) 0.37894(9) 0.0553 1.0000 Uani
C19 -0.0057(4) 1.0405(3) 0.38288(9) 0.0532 1.0000 Uani
C20 0.1548(5) 1.1141(3) 0.4082(1) 0.0665 1.0000 Uani
C21 0.1507(4) 1.0616(3) 0.4555(1) 0.0542 1.0000 Uani
C22 -0.0152(4) 0.9667(2) 0.45342(8) 0.0416 1.0000 Uani
C23 -0.0926(5) 0.9324(3) 0.4981(1) 0.0638 1.0000 Uani
C24 -0.1594(4) 1.0282(3) 0.41819(9) 0.0445 1.0000 Uani
C25 -0.3320(4) 0.9471(3) 0.4029(1) 0.0622 1.0000 Uani
C26 -0.2418(5) 1.1534(3) 0.4329(1) 0.0648 1.0000 Uani
O31 0.2464(3) -0.1166(2) 0.06375(7) 0.0540 1.0000 Uani
N31 0.3144(3) 0.0621(2) 0.10462(7) 0.0453 1.0000 Uani
C31 0.2002(4) 0.0012(3) 0.07568(9) 0.0449 1.0000 Uani
C32 0.0290(4) 0.0498(3) 0.05655(9) 0.0518 1.0000 Uani
C33 -0.0238(4) 0.1672(3) 0.0695(1) 0.0584 1.0000 Uani
C34 0.0926(4) 0.2330(3) 0.1001(1) 0.0527 1.0000 Uani
C35 0.2621(4) 0.1780(3) 0.11660(9) 0.0451 1.0000 Uani
N32 0.3216(3) 0.3389(2) 0.17144(7) 0.0454 1.0000 Uani
C36 0.3979(4) 0.2448(3) 0.14807(9) 0.0467 1.0000 Uani
C37 0.5916(4) 0.2128(3) 0.1524(1) 0.0531 1.0000 Uani
C38 0.7134(4) 0.2818(3) 0.1807(1) 0.0557 1.0000 Uani
C39 0.6369(4) 0.3791(3) 0.20423(9) 0.0502 1.0000 Uani
C40 0.4390(4) 0.4038(3) 0.19938(9) 0.0452 1.0000 Uani
N33 0.4669(4) 0.5720(3) 0.25258(8) 0.0537 1.0000 Uani
C41 0.3476(4) 0.5042(3) 0.22568(9) 0.0470 1.0000 Uani
C42 0.1500(4) 0.5246(3) 0.2220(1) 0.0560 1.0000 Uani
C43 0.0731(5) 0.6181(4) 0.2476(1) 0.0671 1.0000 Uani
C44 0.1947(6) 0.6877(4) 0.2751(1) 0.0686 1.0000 Uani
C45 0.3906(5) 0.6630(3) 0.2772(1) 0.0594 1.0000 Uani
C46 0.5281(6) 0.7335(4) 0.3077(1) 0.0808 1.0000 Uani
C47 0.4146(4) -0.1730(3) 0.08598(9) 0.0470 1.0000 Uani
C48 0.6068(5) -0.1241(3) 0.0706(1) 0.0683 1.0000 Uani
C49 0.7029(5) -0.2429(4) 0.0537(2) 0.0806 1.0000 Uani
C50 0.595(1) -0.2790(7) 0.0101(2) 0.1377 1.0000 Uani
C51 0.4017(9) -0.3258(5) 0.0256(2) 0.1173 1.0000 Uani
C52 0.4178(4) -0.3124(3) 0.0757(1) 0.0595 1.0000 Uani
C53 0.2718(7) -0.3858(5) 0.1011(3) 0.1234 1.0000 Uani
C54 0.6351(5) -0.3423(3) 0.0860(1) 0.0600 1.0000 Uani
C55 0.7030(6) -0.3207(5) 0.1345(1) 0.0880 1.0000 Uani
C56 0.6926(7) -0.4760(4) 0.0742(2) 0.0979 1.0000 Uani
H21 0.5488 0.7037 0.4707 0.0484 1.0000 Uiso
H31 0.6640 0.5098 0.4459 0.0532 1.0000 Uiso
H41 0.4780 0.3941 0.3931 0.0510 1.0000 Uiso
H71 -0.1231 0.5433 0.3685 0.0501 1.0000 Uiso
H81 -0.3227 0.4209 0.3205 0.0539 1.0000 Uiso
H91 -0.1823 0.2559 0.2807 0.0517 1.0000 Uiso
H121 0.4646 0.2155 0.3052 0.0597 1.0000 Uiso
H131 0.6002 0.0568 0.2621 0.0708 1.0000 Uiso
H141 0.3981 -0.0627 0.2137 0.0721 1.0000 Uiso
H161 0.0818 -0.1043 0.1817 0.0839 1.0000 Uiso
H162 -0.0842 -0.0819 0.2145 0.0839 1.0000 Uiso
H163 -0.0493 0.0148 0.1764 0.0839 1.0000 Uiso
H171 -0.0282 0.7806 0.4269 0.0411 1.0000 Uiso
H181 0.1976 0.9035 0.3700 0.0549 1.0000 Uiso
H182 -0.0141 0.8588 0.3580 0.0549 1.0000 Uiso
H191 -0.0450 1.0773 0.3547 0.0530 1.0000 Uiso
H201 0.1275 1.2021 0.4077 0.0652 1.0000 Uiso
H202 0.2777 1.0994 0.3957 0.0652 1.0000 Uiso
H211 0.1264 1.1268 0.4765 0.0529 1.0000 Uiso
H212 0.2709 1.0213 0.4639 0.0529 1.0000 Uiso
H231 -0.1316 1.0070 0.5131 0.0626 1.0000 Uiso
H232 0.0064 0.8908 0.5160 0.0626 1.0000 Uiso
H233 -0.2018 0.8778 0.4936 0.0626 1.0000 Uiso
H251 -0.2868 0.8671 0.3932 0.0601 1.0000 Uiso
H252 -0.4153 0.9358 0.4272 0.0601 1.0000 Uiso
H253 -0.4023 0.9874 0.3785 0.0601 1.0000 Uiso
H261 -0.1379 1.2075 0.4429 0.0634 1.0000 Uiso
H262 -0.3260 1.1397 0.4569 0.0634 1.0000 Uiso
H263 -0.3131 1.1914 0.4082 0.0634 1.0000 Uiso
H321 -0.0488 0.0029 0.0351 0.0513 1.0000 Uiso
H331 -0.1415 0.2038 0.0574 0.0572 1.0000 Uiso
H341 0.0565 0.3150 0.1097 0.0523 1.0000 Uiso
H371 0.6404 0.1435 0.1361 0.0530 1.0000 Uiso
H381 0.8487 0.2625 0.1838 0.0547 1.0000 Uiso
H391 0.7188 0.4293 0.2238 0.0500 1.0000 Uiso
H421 0.0685 0.4749 0.2022 0.0561 1.0000 Uiso
H431 -0.0635 0.6339 0.2461 0.0674 1.0000 Uiso
H441 0.1439 0.7536 0.2928 0.0679 1.0000 Uiso
H461 0.4587 0.7957 0.3235 0.0796 1.0000 Uiso
H462 0.5899 0.6767 0.3287 0.0796 1.0000 Uiso
H463 0.6240 0.7733 0.2906 0.0796 1.0000 Uiso
H471 0.3972 -0.1512 0.1166 0.0469 1.0000 Uiso
H481 0.6822 -0.0874 0.0949 0.0652 1.0000 Uiso
H482 0.5876 -0.0637 0.0471 0.0652 1.0000 Uiso
H491 0.8397 -0.2345 0.0508 0.0803 1.0000 Uiso
H501 0.6625 -0.3438 -0.0050 0.1235 1.0000 Uiso
H502 0.5784 -0.2081 -0.0093 0.1235 1.0000 Uiso
H511 0.3815 -0.4117 0.0172 0.1134 1.0000 Uiso
H512 0.2975 -0.2758 0.0131 0.1134 1.0000 Uiso
H531 0.2798 -0.4727 0.0935 0.1038 1.0000 Uiso
H532 0.2991 -0.3757 0.1326 0.1038 1.0000 Uiso
H533 0.1441 -0.3554 0.0934 0.1038 1.0000 Uiso
H551 0.6694 -0.2374 0.1432 0.0869 1.0000 Uiso
H552 0.8406 -0.3311 0.1376 0.0869 1.0000 Uiso
H553 0.6416 -0.3800 0.1532 0.0869 1.0000 Uiso
H561 0.6522 -0.4933 0.0437 0.0893 1.0000 Uiso
H562 0.8304 -0.4848 0.0779 0.0893 1.0000 Uiso
H563 0.6314 -0.5337 0.0935 0.0893 1.0000 Uiso

loop_
_atom_type_symbol
_atom_type_scat_dispersion_real
_atom_type_scat_dispersion_imag
_atom_type_scat_Cromer_Mann_a1
_atom_type_scat_Cromer_Mann_b1
_atom_type_scat_Cromer_Mann_a2
_atom_type_scat_Cromer_Mann_b2
_atom_type_scat_Cromer_Mann_a3
_atom_type_scat_Cromer_Mann_b3
_atom_type_scat_Cromer_Mann_a4
_atom_type_scat_Cromer_Mann_b4
_atom_type_scat_Cromer_Mann_c
_atom_type_scat_source
'C   ' 0.0170 0.0090 2.3100 20.8439 1.0200 10.2075 1.5886 0.5687 0.8650 51.6512 0.2156 International_Tables_Vol_IV_Table_2.2B
'H   ' 0.0000 0.0000 0.4930 10.5109 0.3229 26.1257 0.1402 3.1424 0.0408 57.7997 0.0030 International_Tables_Vol_IV_Table_2.2B
'N   ' 0.0290 0.0180 12.2126 0.0057 3.1322 9.8933 2.0125 28.9975 1.1663 0.5826 -11.5290 International_Tables_Vol_IV_Table_2.2B
'O   ' 0.0470 0.0320 3.0485 13.2771 2.2868 5.7011 1.5463 0.3239 0.8670 32.9089 0.2508 International_Tables_Vol_IV_Table_2.2B
'S   ' 0.3190 0.5570 6.9053 1.4679 5.2034 22.2151 1.4379 0.2536 1.5863 56.1720 0.8669 International_Tables_Vol_IV_Table_2.2B

loop_
_geom_angle_atom_site_label_1
_geom_angle_site_symmetry_1
_geom_angle_atom_site_label_2
_geom_angle_site_symmetry_2
_geom_angle_atom_site_label_3
_geom_angle_site_symmetry_3
_geom_angle
_geom_angle_publ_flag
C1 . O1 . C17 . 116.9(2) no
C1 . N1 . C5 . 117.5(2) no
O1 . C1 . N1 . 119.7(2) no
O1 . C1 . C2 . 116.0(2) no
N1 . C1 . C2 . 124.3(2) no
C1 . C2 . C3 . 117.0(3) no
C1 . C2 . H21 . 121.5(3) no
C3 . C2 . H21 . 121.5(3) no
C2 . C3 . C4 . 120.1(3) no
C2 . C3 . H31 . 120.0(3) no
C4 . C3 . H31 . 119.9(3) no
C3 . C4 . C5 . 118.7(3) no
C3 . C4 . H41 . 120.7(3) no
C5 . C4 . H41 . 120.7(3) no
N1 . C5 . C4 . 122.4(2) no
N1 . C5 . C6 . 116.0(2) no
C4 . C5 . C6 . 121.6(2) no
C6 . N2 . C10 . 117.8(2) no
C5 . C6 . N2 . 116.4(2) no
C5 . C6 . C7 . 120.8(2) no
N2 . C6 . C7 . 122.8(2) no
C6 . C7 . C8 . 119.1(3) no
C6 . C7 . H71 . 120.4(3) no
C8 . C7 . H71 . 120.4(3) no
C7 . C8 . C9 . 118.6(3) no
C7 . C8 . H81 . 120.7(3) no
C9 . C8 . H81 . 120.7(3) no
C8 . C9 . C10 . 119.0(3) no
C8 . C9 . H91 . 120.5(3) no
C10 . C9 . H91 . 120.5(3) no
N2 . C10 . C9 . 122.6(2) no
N2 . C10 . C11 . 116.9(2) no
C9 . C10 . C11 . 120.5(2) no
C11 . N3 . C15 . 118.4(3) no
C10 . C11 . N3 . 116.2(3) no
C10 . C11 . C12 . 121.2(3) no
N3 . C11 . C12 . 122.6(3) no
C11 . C12 . C13 . 118.3(3) no
C11 . C12 . H121 . 120.9(3) no
C13 . C12 . H121 . 120.9(3) no
C12 . C13 . C14 . 119.5(3) no
C12 . C13 . H131 . 120.2(4) no
C14 . C13 . H131 . 120.2(4) no
C13 . C14 . C15 . 118.8(3) no
C13 . C14 . H141 . 120.6(4) no
C15 . C14 . H141 . 120.6(4) no
N3 . C15 . C14 . 122.2(3) no
N3 . C15 . C16 . 115.8(3) no
C14 . C15 . C16 . 122.0(3) no
C15 . C16 . H161 . 109.5(4) no
C15 . C16 . H162 . 109.5(3) no
H161 . C16 . H162 . 109.5(5) no
C15 . C16 . H163 . 109.5(4) no
H161 . C16 . H163 . 109.5(4) no
H162 . C16 . H163 . 109.5(4) no
O1 . C17 . C18 . 113.7(2) no
O1 . C17 . C22 . 109.5(2) no
C18 . C17 . C22 . 104.0(2) no
O1 . C17 . H171 . 102.0(2) no
C18 . C17 . H171 . 111.9(2) no
C22 . C17 . H171 . 116.2(2) no
C17 . C18 . C19 . 103.3(2) no
C17 . C18 . H181 . 111.0(3) no
C19 . C18 . H181 . 111.0(3) no
C17 . C18 . H182 . 111.0(3) no
C19 . C18 . H182 . 111.0(3) no
H181 . C18 . H182 . 109.5(3) no
C18 . C19 . C20 . 106.9(3) no
C18 . C19 . C24 . 102.2(2) no
C20 . C19 . C24 . 102.3(2) no
C18 . C19 . H191 . 113.4(3) no
C20 . C19 . H191 . 113.1(3) no
C24 . C19 . H191 . 117.6(3) no
C19 . C20 . C21 . 103.0(2) no
C19 . C20 . H201 . 111.1(3) no
C21 . C20 . H201 . 111.1(3) no
C19 . C20 . H202 . 111.1(3) no
C21 . C20 . H202 . 111.1(3) no
H201 . C20 . H202 . 109.5(3) no
C20 . C21 . C22 . 104.6(2) no
C20 . C21 . H211 . 110.7(3) no
C22 . C21 . H211 . 110.7(3) no
C20 . C21 . H212 . 110.7(3) no
C22 . C21 . H212 . 110.7(3) no
H211 . C21 . H212 . 109.5(3) no
C17 . C22 . C21 . 107.2(2) no
C17 . C22 . C23 . 114.0(2) no
C21 . C22 . C23 . 114.9(2) no
C17 . C22 . C24 . 100.0(2) no
C21 . C22 . C24 . 101.7(2) no
C23 . C22 . C24 . 117.3(2) no
C22 . C23 . H231 . 109.5(3) no
C22 . C23 . H232 . 109.5(3) no
H231 . C23 . H232 . 109.5(3) no
C22 . C23 . H233 . 109.5(3) no
H231 . C23 . H233 . 109.5(3) no
H232 . C23 . H233 . 109.5(3) no
C19 . C24 . C22 . 93.4(2) no
C19 . C24 . C25 . 113.5(2) no
C22 . C24 . C25 . 115.4(2) no
C19 . C24 . C26 . 113.8(3) no
C22 . C24 . C26 . 114.1(2) no
C25 . C24 . C26 . 106.6(2) no
C24 . C25 . H251 . 109.5(2) no
C24 . C25 . H252 . 109.5(3) no
H251 . C25 . H252 . 109.5(4) no
C24 . C25 . H253 . 109.5(3) no
H251 . C25 . H253 . 109.5(3) no
H252 . C25 . H253 . 109.5(3) no
C24 . C26 . H261 . 109.5(3) no
C24 . C26 . H262 . 109.5(3) no
H261 . C26 . H262 . 109.5(3) no
C24 . C26 . H263 . 109.5(3) no
H261 . C26 . H263 . 109.5(4) no
H262 . C26 . H263 . 109.5(3) no
C31 . O31 . C47 . 117.5(2) no
C31 . N31 . C35 . 118.0(2) no
O31 . C31 . N31 . 119.5(2) no
O31 . C31 . C32 . 116.5(2) no
N31 . C31 . C32 . 124.0(3) no
C31 . C32 . C33 . 117.3(3) no
C31 . C32 . H321 . 121.3(3) no
C33 . C32 . H321 . 121.3(3) no
C32 . C33 . C34 . 120.0(3) no
C32 . C33 . H331 . 120.0(3) no
C34 . C33 . H331 . 120.0(3) no
C33 . C34 . C35 . 118.5(3) no
C33 . C34 . H341 . 120.8(3) no
C35 . C34 . H341 . 120.8(3) no
N31 . C35 . C34 . 122.2(3) no
N31 . C35 . C36 . 116.3(2) no
C34 . C35 . C36 . 121.5(3) no
C36 . N32 . C40 . 118.1(2) no
C35 . C36 . N32 . 115.9(2) no
C35 . C36 . C37 . 121.5(3) no
N32 . C36 . C37 . 122.5(2) no
C36 . C37 . C38 . 119.1(3) no
C36 . C37 . H371 . 120.4(3) no
C38 . C37 . H371 . 120.4(3) no
C37 . C38 . C39 . 118.6(2) no
C37 . C38 . H381 . 120.7(3) no
C39 . C38 . H381 . 120.7(3) no
C38 . C39 . C40 . 119.4(2) no
C38 . C39 . H391 . 120.3(3) no
C40 . C39 . H391 . 120.3(3) no
N32 . C40 . C39 . 122.2(3) no
N32 . C40 . C41 . 116.4(2) no
C39 . C40 . C41 . 121.4(2) no
C41 . N33 . C45 . 118.3(3) no
C40 . C41 . N33 . 116.3(3) no
C40 . C41 . C42 . 121.0(3) no
N33 . C41 . C42 . 122.8(3) no
C41 . C42 . C43 . 118.4(3) no
C41 . C42 . H421 . 120.8(3) no
C43 . C42 . H421 . 120.8(3) no
C42 . C43 . C44 . 119.0(3) no
C42 . C43 . H431 . 120.5(4) no
C44 . C43 . H431 . 120.5(4) no
C43 . C44 . C45 . 119.8(3) no
C43 . C44 . H441 . 120.1(4) no
C45 . C44 . H441 . 120.1(4) no
N33 . C45 . C44 . 121.7(3) no
N33 . C45 . C46 . 116.5(3) no
C44 . C45 . C46 . 121.8(3) no
C45 . C46 . H461 . 109.5(4) no
C45 . C46 . H462 . 109.5(4) no
H461 . C46 . H462 . 109.5(4) no
C45 . C46 . H463 . 109.5(3) no
H461 . C46 . H463 . 109.5(4) no
H462 . C46 . H463 . 109.5(4) no
O31 . C47 . C48 . 114.5(3) no
O31 . C47 . C52 . 109.5(2) no
C48 . C47 . C52 . 104.6(3) no
O31 . C47 . H471 . 101.7(2) no
C48 . C47 . H471 . 111.0(3) no
C52 . C47 . H471 . 115.8(3) no
C47 . C48 . C49 . 102.5(3) no
C47 . C48 . H481 . 111.2(3) no
C49 . C48 . H481 . 111.2(3) no
C47 . C48 . H482 . 111.2(3) no
C49 . C48 . H482 . 111.2(4) no
H481 . C48 . H482 . 109.5(3) no
C48 . C49 . C50 . 107.0(4) no
C48 . C49 . C54 . 102.4(3) no
C50 . C49 . C54 . 102.4(4) no
C48 . C49 . H491 . 113.5(4) no
C50 . C49 . H491 . 113.0(4) no
C54 . C49 . H491 . 117.3(4) no
C49 . C50 . C51 . 102.9(3) no
C49 . C50 . H501 . 111.1(6) no
C51 . C50 . H501 . 111.1(7) no
C49 . C50 . H502 . 111.1(7) no
C51 . C50 . H502 . 111.1(6) no
H501 . C50 . H502 . 109.5(5) no
C50 . C51 . C52 . 104.4(4) no
C50 . C51 . H511 . 110.7(5) no
C52 . C51 . H511 . 110.7(6) no
C50 . C51 . H512 . 110.7(7) no
C52 . C51 . H512 . 110.7(4) no
H511 . C51 . H512 . 109.5(5) no
C47 . C52 . C51 . 107.1(3) no
C47 . C52 . C53 . 112.8(4) no
C51 . C52 . C53 . 115.7(4) no
C47 . C52 . C54 . 100.7(2) no
C51 . C52 . C54 . 101.7(3) no
C53 . C52 . C54 . 117.1(3) no
C52 . C53 . H531 . 109.5(6) no
C52 . C53 . H532 . 109.5(4) no
H531 . C53 . H532 . 109.5(5) no
C52 . C53 . H533 . 109.5(5) no
H531 . C53 . H533 . 109.5(5) no
H532 . C53 . H533 . 109.5(7) no
C49 . C54 . C52 . 93.1(3) no
C49 . C54 . C55 . 114.2(3) no
C52 . C54 . C55 . 114.2(3) no
C49 . C54 . C56 . 114.3(4) no
C52 . C54 . C56 . 114.0(3) no
C55 . C54 . C56 . 106.9(3) no
C54 . C55 . H551 . 109.5(3) no
C54 . C55 . H552 . 109.5(4) no
H551 . C55 . H552 . 109.5(4) no
C54 . C55 . H553 . 109.5(4) no
H551 . C55 . H553 . 109.5(5) no
H552 . C55 . H553 . 109.5(4) no
C54 . C56 . H561 . 109.5(4) no
C54 . C56 . H562 . 109.5(4) no
H561 . C56 . H562 . 109.5(5) no
C54 . C56 . H563 . 109.5(5) no
H561 . C56 . H563 . 109.5(5) no
H562 . C56 . H563 . 109.5(5) no

loop_
_geom_bond_atom_site_label_1
_geom_bond_site_symmetry_1
_geom_bond_atom_site_label_2
_geom_bond_site_symmetry_2
_geom_bond_distance
_geom_bond_publ_flag
O1 . C1 . 1.361(3) yes
O1 . C17 . 1.449(3) yes
N1 . C1 . 1.314(3) yes
N1 . C5 . 1.352(3) yes
C1 . C2 . 1.400(4) yes
C2 . C3 . 1.375(4) yes
C2 . H21 . 0.960(3) no
C3 . C4 . 1.375(4) yes
C3 . H31 . 0.960(3) no
C4 . C5 . 1.383(4) yes
C4 . H41 . 0.960(3) no
C5 . C6 . 1.493(4) yes
N2 . C6 . 1.338(3) yes
N2 . C10 . 1.343(3) yes
C6 . C7 . 1.389(4) yes
C7 . C8 . 1.368(4) yes
C7 . H71 . 0.960(3) no
C8 . C9 . 1.390(4) yes
C8 . H81 . 0.960(3) no
C9 . C10 . 1.381(4) yes
C9 . H91 . 0.960(3) no
C10 . C11 . 1.496(4) yes
N3 . C11 . 1.337(4) yes
N3 . C15 . 1.341(4) yes
C11 . C12 . 1.384(4) yes
C12 . C13 . 1.382(5) yes
C12 . H121 . 0.960(3) no
C13 . C14 . 1.374(5) yes
C13 . H131 . 0.960(4) no
C14 . C15 . 1.382(5) yes
C14 . H141 . 0.960(3) no
C15 . C16 . 1.503(5) yes
C16 . H161 . 0.960(4) no
C16 . H162 . 0.960(5) no
C16 . H163 . 0.960(5) no
C17 . C18 . 1.534(4) yes
C17 . C22 . 1.538(3) yes
C17 . H171 . 0.960(3) no
C18 . C19 . 1.536(4) yes
C18 . H181 . 0.960(3) no
C18 . H182 . 0.960(3) no
C19 . C20 . 1.532(5) yes
C19 . C24 . 1.543(4) yes
C19 . H191 . 0.960(3) no
C20 . C21 . 1.529(5) yes
C20 . H201 . 0.960(4) no
C20 . H202 . 0.960(4) no
C21 . C22 . 1.533(4) yes
C21 . H211 . 0.960(3) no
C21 . H212 . 0.960(3) no
C22 . C23 . 1.512(4) yes
C22 . C24 . 1.563(4) yes
C23 . H231 . 0.960(3) no
C23 . H232 . 0.960(3) no
C23 . H233 . 0.960(4) no
C24 . C25 . 1.530(4) yes
C24 . C26 . 1.529(4) yes
C25 . H251 . 0.960(3) no
C25 . H252 . 0.960(3) no
C25 . H253 . 0.960(3) no
C26 . H261 . 0.960(4) no
C26 . H262 . 0.960(4) no
C26 . H263 . 0.960(3) no
O31 . C31 . 1.353(3) yes
O31 . C47 . 1.446(3) yes
N31 . C31 . 1.317(3) yes
N31 . C35 . 1.345(4) yes
C31 . C32 . 1.392(4) yes
C32 . C33 . 1.370(5) yes
C32 . H321 . 0.960(3) no
C33 . C34 . 1.384(4) yes
C33 . H331 . 0.960(3) no
C34 . C35 . 1.383(4) yes
C34 . H341 . 0.960(3) no
C35 . C36 . 1.483(4) yes
N32 . C36 . 1.349(4) yes
N32 . C40 . 1.334(3) yes
C36 . C37 . 1.385(4) yes
C37 . C38 . 1.380(4) yes
C37 . H371 . 0.960(3) no
C38 . C39 . 1.378(4) yes
C38 . H381 . 0.960(3) no
C39 . C40 . 1.397(4) yes
C39 . H391 . 0.960(3) no
C40 . C41 . 1.492(4) yes
N33 . C41 . 1.339(4) yes
N33 . C45 . 1.345(4) yes
C41 . C42 . 1.385(4) yes
C42 . C43 . 1.382(5) yes
C42 . H421 . 0.960(3) no
C43 . C44 . 1.370(5) yes
C43 . H431 . 0.960(4) no
C44 . C45 . 1.382(5) yes
C44 . H441 . 0.960(3) no
C45 . C46 . 1.492(5) yes
C46 . H461 . 0.960(4) no
C46 . H462 . 0.960(4) no
C46 . H463 . 0.960(5) no
C47 . C48 . 1.523(4) yes
C47 . C52 . 1.523(4) yes
C47 . H471 . 0.960(3) no
C48 . C49 . 1.533(5) yes
C48 . H481 . 0.960(4) no
C48 . H482 . 0.960(3) no
C49 . C50 . 1.521(8) yes
C49 . C54 . 1.529(5) yes
C49 . H491 . 0.960(4) no
C50 . C51 . 1.53(1) yes
C50 . H501 . 0.960(5) no
C50 . H502 . 0.960(6) no
C51 . C52 . 1.507(6) yes
C51 . H511 . 0.960(5) no
C51 . H512 . 0.960(4) no
C52 . C53 . 1.516(6) yes
C52 . C54 . 1.556(4) yes
C53 . H531 . 0.960(6) no
C53 . H532 . 0.960(8) no
C53 . H533 . 0.960(5) no
C54 . C55 . 1.523(5) yes
C54 . C56 . 1.531(5) yes
C55 . H551 . 0.960(5) no
C55 . H552 . 0.960(4) no
C55 . H553 . 0.960(5) no
C56 . H561 . 0.960(6) no
C56 . H562 . 0.960(4) no
C56 . H563 . 0.960(6) no

loop_
_cod_related_entry_id
_cod_related_entry_database
_cod_related_entry_code
1 ChemSpider 30652718
